data_7243539
loop_
_publ_author_name
'Fu, Miao-Miao'
'Liu, Ce'
'Dong, Gui-Ying'

_publ_section_title
;
 Two Cd(ii)-based metal--organic frameworks for the highly effective
 detection of Fe3+ ions and levofloxacin in aqueous media
;
_journal_issue 42
_journal_name_full CrystEngComm
_journal_page_first 7397
_journal_page_last 7405
_journal_paper_doi 10.1039/D1CE01128F
_journal_volume 23
_journal_year 2021
_chemical_formula_moiety 'C14 H10 Cd N2 O4'
_chemical_formula_sum 'C15 H10 Cd N O4'
_chemical_formula_weight 380.64
_space_group_crystal_system triclinic
_space_group_IT_number 2
_space_group_name_Hall '-P 1'
_space_group_name_H-M_alt 'P -1'
_atom_sites_solution_hydrogens geom
_atom_sites_solution_primary iterative
_audit_creation_date 2020-10-28
_audit_creation_method
;
Olex2 1.2-beta
(compiled 2018.05.29 svn.r3508 for OlexSys, GUI svn.r5506)
;
_audit_update_record
;
2021-04-11 deposited with the CCDC.	2021-09-16 downloaded from the CCDC.
;
_cell_angle_alpha 62.368(8)
_cell_angle_beta 76.205(7)
_cell_angle_gamma 67.714(7)
_cell_formula_units_Z 2
_cell_length_a 7.5153(6)
_cell_length_b 9.8544(8)
_cell_length_c 10.3104(9)
_cell_measurement_reflns_used 6785
_cell_measurement_temperature 293(2)
_cell_measurement_theta_max 29.9450
_cell_measurement_theta_min 2.2400
_cell_volume 624.13(10)
_computing_cell_refinement 'CrysAlisPro 1.171.39.46e (Rigaku OD, 2018)'
_computing_data_collection 'CrysAlisPro 1.171.39.46e (Rigaku OD, 2018)'
_computing_data_reduction 'CrysAlisPro 1.171.39.46e (Rigaku OD, 2018)'
_computing_molecular_graphics 'Olex2 (Dolomanov et al., 2009)'
_computing_publication_material 'Olex2 (Dolomanov et al., 2009)'
_computing_structure_refinement 'olex2.refine (Bourhis et al., 2015)'
_computing_structure_solution 'olex2.solve (Bourhis et al., 2015)'
_diffrn_ambient_temperature 296(2)
_diffrn_detector 'CCD plate'
_diffrn_measured_fraction_theta_full 0.996
_diffrn_measured_fraction_theta_max 0.953
_diffrn_measurement_details
;
List of Runs (angles in degrees, time in seconds):

  # Type    Start    End  Width  t~exp~   \w     \q     \k     \f   Frames
#--------------------------------------------------------------------------
  1  \w    -74.00 110.00   0.50    1.50    --   20.00  54.00-158.13  368
  2  \w    -74.00 110.00   0.50    1.50    --   20.00  54.00  90.00  368
  3  \w    -74.00 110.00   0.50    1.50    --   20.00  54.00 -90.00  368
  4  \w    -74.00 110.00   0.50    1.50    --   20.00  54.00  -1.58  368
  5  \w    -74.00 110.00   0.50    1.50    --   20.00  54.00  -1.58  368
  6  \w    -74.00 110.00   0.50    1.50    --   20.00  54.00-180.00  368
  7  \w    -74.00 110.00   0.50    1.50    --   20.00  54.00  60.00  368
  8  \w    -71.00  64.00   0.50    1.50    --   20.00  54.00-120.00  270
  9  \w    -74.00 107.00   0.50    1.50    --   20.00  54.00 -30.00  362
;
_diffrn_measurement_device 'two-circle diffractometer'
_diffrn_measurement_device_type 'XtaLAB Mini II'
_diffrn_measurement_method '\w scans'
_diffrn_orient_matrix_type 'CrysAlisPro convention (1999,Acta A55,543-557)'
_diffrn_orient_matrix_UB_11 0.0463473000
_diffrn_orient_matrix_UB_12 -0.0844041000
_diffrn_orient_matrix_UB_13 0.0258007000
_diffrn_orient_matrix_UB_21 0.0303549000
_diffrn_orient_matrix_UB_22 0.0087515000
_diffrn_orient_matrix_UB_23 -0.0733150000
_diffrn_orient_matrix_UB_31 0.0859949000
_diffrn_orient_matrix_UB_32 0.0106361000
_diffrn_orient_matrix_UB_33 0.0049020000
_diffrn_radiation_monochromator graphite
_diffrn_radiation_probe x-ray
_diffrn_radiation_type MoK\a
_diffrn_radiation_wavelength 0.71073
_diffrn_reflns_av_R_equivalents 0.0618
_diffrn_reflns_av_unetI/netI 0.0439
_diffrn_reflns_Laue_measured_fraction_full 0.996
_diffrn_reflns_Laue_measured_fraction_max 0.953
_diffrn_reflns_limit_h_max 10
_diffrn_reflns_limit_h_min -10
_diffrn_reflns_limit_k_max 13
_diffrn_reflns_limit_k_min -14
_diffrn_reflns_limit_l_max 14
_diffrn_reflns_limit_l_min -14
_diffrn_reflns_number 17532
_diffrn_reflns_point_group_measured_fraction_full 0.996
_diffrn_reflns_point_group_measured_fraction_max 0.953
_diffrn_reflns_theta_full 25.242
_diffrn_reflns_theta_max 30.444
_diffrn_reflns_theta_min 2.236
_diffrn_source 'fine-focus sealed X-ray tube'
_diffrn_source_type 'Rigaku (Mo) X-ray Source'
_exptl_absorpt_coefficient_mu 1.765
_exptl_absorpt_correction_T_max 1.00000
_exptl_absorpt_correction_T_min 0.71621
_exptl_absorpt_correction_type multi-scan
_exptl_absorpt_process_details
;
CrysAlisPro 1.171.39.46e (Rigaku Oxford Diffraction, 2018)
Empirical absorption correction using spherical harmonics,
 implemented in SCALE3 ABSPACK scaling algorithm.
;
_exptl_crystal_density_diffrn 2.025
_exptl_crystal_description block
_exptl_crystal_F_000 374
_exptl_crystal_size_max 0.22
_exptl_crystal_size_mid 0.2
_exptl_crystal_size_min 0.18
_refine_diff_density_max 0.866
_refine_diff_density_min -1.215
_refine_diff_density_rms 0.134
_refine_ls_extinction_method none
_refine_ls_goodness_of_fit_ref 1.074
_refine_ls_hydrogen_treatment constr
_refine_ls_matrix_type full
_refine_ls_number_parameters 190
_refine_ls_number_reflns 3598
_refine_ls_number_restraints 0
_refine_ls_restrained_S_all 1.074
_refine_ls_R_factor_all 0.0382
_refine_ls_R_factor_gt 0.0326
_refine_ls_shift/su_max 0.001
_refine_ls_shift/su_mean 0.000
_refine_ls_structure_factor_coef Fsqd
_refine_ls_weighting_details 'w=1/[\s^2^(Fo^2^)+(0.0337P)^2^+0.7084P] where P=(Fo^2^+2Fc^2^)/3'
_refine_ls_weighting_scheme calc
_refine_ls_wR_factor_gt 0.0776
_refine_ls_wR_factor_ref 0.0797
_reflns_Friedel_coverage 0.000
_reflns_number_gt 3225
_reflns_number_total 3598
_reflns_threshold_expression 'I > 2\s(I)'
_cod_data_source_file d1ce01128f2.cif
_cod_data_source_block mm-18
_cod_depositor_comments 'Adding full bibliography for 7243538--7243539.cif.'
_cod_database_code 7243539
_shelx_shelxl_version_number 2018/3
_chemical_oxdiff_formula 'C1 H1 O1 N1 Cd1'
_shelx_space_group_comment
;
The symmetry employed for this shelxl refinement is uniquely defined
by the following loop, which should always be used as a source of
symmetry information in preference to the above space-group names.
They are only intended as comments.
;
_reflns_odcompleteness_completeness 99.06
_reflns_odcompleteness_iscentric 1
_reflns_odcompleteness_theta 26.32
_olex2_refinement_description
;
1. Fixed Uiso
 At 1.2 times of:
  All C(H) groups, All C(H,H) groups, All N(H) groups
2.a Secondary CH2 refined with riding coordinates:
 C7(H7a,H7b), C6(H6a,H6b)
2.b Aromatic/amide H refined with riding coordinates:
 N2(H2), C1(H1), C11(H11), C12(H12), C14(H14), C13(H13)
;
_olex2_submission_special_instructions 'No special instructions were received'
_oxdiff_exptl_absorpt_empirical_details
;
Empirical correction (ABSPACK) includes:
- Absorption correction using spherical harmonics
- Frame scaling
;
_oxdiff_exptl_absorpt_empirical_full_max 1.386
_oxdiff_exptl_absorpt_empirical_full_min 0.739

loop_
_space_group_symop_operation_xyz
'x, y, z'
'-x, -y, -z'

loop_
_atom_site_label
_atom_site_type_symbol
_atom_site_fract_x
_atom_site_fract_y
_atom_site_fract_z
_atom_site_U_iso_or_equiv
_atom_site_adp_type
_atom_site_occupancy
_atom_site_site_symmetry_order
_atom_site_calc_flag
_atom_site_refinement_flags_posn
_atom_site_refinement_flags_adp
_atom_site_refinement_flags_occupancy
_atom_site_disorder_assembly
_atom_site_disorder_group
Cd1 Cd 0.79793(3) 0.51687(2) 0.88972(2) 0.01740(7) Uani 1 1 d . . . . .
O2 O 0.0717(3) 0.3252(3) 1.0571(2) 0.0213(4) Uani 1 1 d . . . . .
O3 O 0.4217(3) 0.4202(2) 0.9377(2) 0.0218(4) Uani 1 1 d . . . . .
O1 O 0.1066(3) 0.3622(3) 0.8242(2) 0.0228(5) Uani 1 1 d . . . . .
O4 O 0.7382(3) 0.2868(3) 0.9466(3) 0.0257(5) Uani 1 1 d . . . . .
N2 N 0.7694(4) 0.7331(3) 0.4111(3) 0.0243(6) Uani 1 1 d . . . . .
H2 H 0.778961 0.722579 0.331212 0.029 Uiso 1 1 calc R . . . .
N1 N 0.7410(4) 0.6719(3) 0.6512(3) 0.0204(5) Uani 1 1 d . . . . .
C5 C 0.1640(4) 0.2889(3) 0.9512(3) 0.0174(5) Uani 1 1 d . . . . .
C8 C 0.7526(4) 0.6190(4) 0.5498(3) 0.0205(6) Uani 1 1 d . . . . .
C3 C 0.5291(4) 0.1432(3) 0.9759(3) 0.0151(5) Uani 1 1 d . . . . .
C2 C 0.3426(4) 0.1414(3) 0.9789(3) 0.0151(5) Uani 1 1 d . . . . .
C9 C 0.7685(5) 0.8692(4) 0.4208(3) 0.0227(6) Uani 1 1 d . . . . .
C7 C 0.7415(5) 0.4596(4) 0.5783(4) 0.0232(6) Uani 1 1 d . . . . .
H7A H 0.790808 0.380700 0.672670 0.028 Uiso 1 1 calc R . . . .
H7B H 0.823294 0.425323 0.503682 0.028 Uiso 1 1 calc R . . . .
C6 C 0.5334(5) 0.4632(4) 0.5781(3) 0.0235(6) Uani 1 1 d . . . . .
H6A H 0.526594 0.354082 0.630019 0.028 Uiso 1 1 calc R . . . .
H6B H 0.445467 0.525443 0.630968 0.028 Uiso 1 1 calc R . . . .
C1 C 0.3147(4) -0.0017(3) 1.0041(3) 0.0166(5) Uani 1 1 d . . . . .
H1 H 0.190543 -0.003151 1.007723 0.020 Uiso 1 1 calc R . . . .
C10 C 0.7492(5) 0.8302(4) 0.5722(3) 0.0213(6) Uani 1 1 d . . . . .
C4 C 0.5658(4) 0.2939(3) 0.9530(3) 0.0168(5) Uani 1 1 d . . . . .
C11 C 0.7414(5) 0.9443(4) 0.6198(4) 0.0281(7) Uani 1 1 d . . . . .
H11 H 0.727704 0.921329 0.719278 0.034 Uiso 1 1 calc R . . . .
C12 C 0.7546(6) 1.0926(4) 0.5139(4) 0.0318(8) Uani 1 1 d . . . . .
H12 H 0.749389 1.170149 0.543434 0.038 Uiso 1 1 calc R . . . .
C14 C 0.7843(6) 1.0192(4) 0.3137(4) 0.0319(8) Uani 1 1 d . . . . .
H14 H 0.799724 1.042941 0.213994 0.038 Uiso 1 1 calc R . . . .
C13 C 0.7758(6) 1.1295(4) 0.3636(4) 0.0333(8) Uani 1 1 d . . . . .
H13 H 0.784221 1.230572 0.295983 0.040 Uiso 1 1 calc R . . . .

loop_
_atom_site_aniso_label
_atom_site_aniso_U_11
_atom_site_aniso_U_22
_atom_site_aniso_U_33
_atom_site_aniso_U_23
_atom_site_aniso_U_13
_atom_site_aniso_U_12
Cd1 0.01911(12) 0.01387(10) 0.02041(12) -0.00848(8) -0.00300(7) -0.00372(7)
O2 0.0205(11) 0.0185(10) 0.0263(12) -0.0133(9) 0.0000(8) -0.0032(8)
O3 0.0250(11) 0.0165(10) 0.0259(12) -0.0116(9) -0.0005(9) -0.0057(8)
O1 0.0205(11) 0.0210(10) 0.0235(11) -0.0093(9) -0.0077(9) 0.0007(8)
O4 0.0201(11) 0.0196(10) 0.0416(14) -0.0138(10) -0.0019(10) -0.0094(9)
N2 0.0319(15) 0.0261(13) 0.0199(13) -0.0104(11) -0.0047(11) -0.0113(11)
N1 0.0240(13) 0.0174(11) 0.0193(13) -0.0065(10) -0.0036(10) -0.0060(10)
C5 0.0171(14) 0.0127(12) 0.0239(15) -0.0088(11) -0.0019(11) -0.0045(10)
C8 0.0194(14) 0.0210(14) 0.0224(15) -0.0101(12) -0.0041(11) -0.0046(11)
C3 0.0168(13) 0.0119(11) 0.0176(13) -0.0065(10) -0.0017(10) -0.0051(10)
C2 0.0162(13) 0.0136(12) 0.0176(13) -0.0087(11) -0.0016(10) -0.0038(10)
C9 0.0271(16) 0.0220(14) 0.0189(15) -0.0067(12) -0.0047(12) -0.0081(12)
C7 0.0285(17) 0.0180(14) 0.0257(16) -0.0110(13) -0.0050(12) -0.0057(12)
C6 0.0274(17) 0.0242(15) 0.0225(16) -0.0099(13) -0.0032(12) -0.0108(13)
C1 0.0126(13) 0.0141(12) 0.0235(15) -0.0084(11) -0.0012(10) -0.0041(10)
C10 0.0231(15) 0.0205(14) 0.0202(15) -0.0076(12) -0.0034(11) -0.0067(12)
C4 0.0238(15) 0.0143(12) 0.0153(13) -0.0066(11) -0.0011(10) -0.0086(11)
C11 0.0367(19) 0.0230(15) 0.0272(18) -0.0120(14) -0.0047(14) -0.0085(13)
C12 0.039(2) 0.0197(15) 0.039(2) -0.0135(15) -0.0048(16) -0.0079(14)
C14 0.041(2) 0.0305(18) 0.0206(17) -0.0035(14) -0.0040(14) -0.0162(16)
C13 0.036(2) 0.0195(15) 0.035(2) -0.0014(14) -0.0060(15) -0.0102(14)

loop_
_atom_type_symbol
_atom_type_description
_atom_type_scat_dispersion_real
_atom_type_scat_dispersion_imag
_atom_type_scat_source
C C 0.0033 0.0016 'International Tables Vol C Tables 4.2.6.8 and 6.1.1.4'
H H 0.0000 0.0000 'International Tables Vol C Tables 4.2.6.8 and 6.1.1.4'
Cd Cd -0.8075 1.2024 'International Tables Vol C Tables 4.2.6.8 and 6.1.1.4'
N N 0.0061 0.0033 'International Tables Vol C Tables 4.2.6.8 and 6.1.1.4'
O O 0.0106 0.0060 'International Tables Vol C Tables 4.2.6.8 and 6.1.1.4'

loop_
_geom_angle_atom_site_label_1
_geom_angle_atom_site_label_2
_geom_angle_atom_site_label_3
_geom_angle
_geom_angle_site_symmetry_1
_geom_angle_site_symmetry_3
_geom_angle_publ_flag
O2 Cd1 O2 71.39(8) 2_667 1_655 ?
O3 Cd1 O2 77.14(7) 2_667 2_667 ?
O3 Cd1 O2 96.96(7) 2_667 1_655 ?
O3 Cd1 O1 150.10(8) 2_667 1_655 ?
O1 Cd1 O2 93.94(7) 1_655 2_667 ?
O1 Cd1 O2 53.34(7) 1_655 1_655 ?
O4 Cd1 O2 83.04(8) . 1_655 ?
O4 Cd1 O2 151.80(8) . 2_667 ?
O4 Cd1 O3 94.84(8) . 2_667 ?
O4 Cd1 O1 79.55(8) . 1_655 ?
N1 Cd1 O2 141.77(9) . 1_655 ?
N1 Cd1 O2 101.51(8) . 2_667 ?
N1 Cd1 O3 118.55(9) . 2_667 ?
N1 Cd1 O1 91.08(9) . 1_655 ?
N1 Cd1 O4 105.98(9) . . ?
Cd1 O2 Cd1 108.61(8) 2_667 1_455 ?
C5 O2 Cd1 87.56(17) . 1_455 ?
C5 O2 Cd1 113.83(18) . 2_667 ?
C4 O3 Cd1 129.35(19) . 2_667 ?
C5 O1 Cd1 95.51(18) . 1_455 ?
C4 O4 Cd1 117.79(19) . . ?
C8 N2 H2 125.9 . . ?
C8 N2 C9 108.3(3) . . ?
C9 N2 H2 125.9 . . ?
C8 N1 Cd1 126.1(2) . . ?
C8 N1 C10 105.7(3) . . ?
C10 N1 Cd1 125.40(19) . . ?
O2 C5 C2 119.8(3) . . ?
O1 C5 O2 122.9(3) . . ?
O1 C5 C2 117.0(3) . . ?
N2 C8 C7 121.9(3) . . ?
N1 C8 N2 111.6(3) . . ?
N1 C8 C7 126.4(3) . . ?
C2 C3 C1 119.3(2) . 2_657 ?
C2 C3 C4 121.5(2) . . ?
C1 C3 C4 119.2(2) 2_657 . ?
C3 C2 C5 124.0(2) . . ?
C1 C2 C5 116.4(2) . . ?
C1 C2 C3 119.6(2) . . ?
N2 C9 C10 105.3(3) . . ?
N2 C9 C14 132.4(3) . . ?
C14 C9 C10 122.3(3) . . ?
C8 C7 H7A 109.0 . . ?
C8 C7 H7B 109.0 . . ?
C8 C7 C6 112.9(3) . . ?
H7A C7 H7B 107.8 . . ?
C6 C7 H7A 109.0 . . ?
C6 C7 H7B 109.0 . . ?
C7 C6 H6A 108.9 . . ?
C7 C6 H6B 108.9 . . ?
C6 C6 C7 113.3(3) 2_666 . ?
C6 C6 H6A 108.9 2_666 . ?
C6 C6 H6B 108.9 2_666 . ?
H6A C6 H6B 107.7 . . ?
C3 C1 H1 119.4 2_657 . ?
C2 C1 C3 121.1(3) . 2_657 ?
C2 C1 H1 119.4 . . ?
N1 C10 C9 109.2(3) . . ?
C11 C10 N1 131.1(3) . . ?
C11 C10 C9 119.7(3) . . ?
O3 C4 C3 118.2(3) . . ?
O4 C4 O3 124.3(3) . . ?
O4 C4 C3 117.4(2) . . ?
C10 C11 H11 121.1 . . ?
C12 C11 C10 117.7(3) . . ?
C12 C11 H11 121.1 . . ?
C11 C12 H12 119.0 . . ?
C11 C12 C13 122.0(3) . . ?
C13 C12 H12 119.0 . . ?
C9 C14 H14 121.6 . . ?
C13 C14 C9 116.7(3) . . ?
C13 C14 H14 121.6 . . ?
C12 C13 H13 119.3 . . ?
C14 C13 C12 121.5(3) . . ?
C14 C13 H13 119.3 . . ?

loop_
_geom_bond_atom_site_label_1
_geom_bond_atom_site_label_2
_geom_bond_distance
_geom_bond_site_symmetry_2
_geom_bond_publ_flag
Cd1 O2 2.550(2) 1_655 ?
Cd1 O2 2.426(2) 2_667 ?
Cd1 O3 2.263(2) 2_667 ?
Cd1 O1 2.385(2) 1_655 ?
Cd1 O4 2.258(2) . ?
Cd1 N1 2.255(3) . ?
O2 C5 1.271(4) . ?
O3 C4 1.274(4) . ?
O1 C5 1.256(4) . ?
O4 C4 1.258(4) . ?
N2 H2 0.8600 . ?
N2 C8 1.362(4) . ?
N2 C9 1.387(4) . ?
N1 C8 1.341(4) . ?
N1 C10 1.403(4) . ?
C5 C2 1.521(4) . ?
C8 C7 1.491(4) . ?
C3 C2 1.401(4) . ?
C3 C1 1.405(4) 2_657 ?
C3 C4 1.514(4) . ?
C2 C1 1.399(4) . ?
C9 C10 1.409(4) . ?
C9 C14 1.406(5) . ?
C7 H7A 0.9700 . ?
C7 H7B 0.9700 . ?
C7 C6 1.551(4) . ?
C6 C6 1.548(6) 2_666 ?
C6 H6A 0.9700 . ?
C6 H6B 0.9700 . ?
C1 H1 0.9300 . ?
C10 C11 1.400(4) . ?
C11 H11 0.9300 . ?
C11 C12 1.384(5) . ?
C12 H12 0.9300 . ?
C12 C13 1.402(5) . ?
C14 H14 0.9300 . ?
C14 C13 1.378(5) . ?
C13 H13 0.9300 . ?
